data_4115009
loop_
_publ_author_name
'F. Albert Cotton'
'Lee M. Daniels'
'Carlos A. Murillo'
'Daren J. Timmons'
'Chad C. Wilkinson'

_publ_contact_author_address
;  Laboratory for Molecular Structure and Bonding
   Dept. of Chemistry
   Texas A&M University, P.O. Box  30012
   College Station, TX 77842-3012, USA
;
_publ_contact_author_email cotton@tamu.edu
_publ_contact_author_fax '(979) 845 9351'
_publ_contact_author_name 'F. A. Cotton'
_publ_contact_author_phone '(979) 845 4432'
_publ_section_title
;
 The Extraordinary Ability of Guanidinate Derivatives to Stabilize Higher
 Oxidation Numbers in Dimetal Units by Modification of Redox Potentials:
 Structures of Mo25+ and Mo26+ Compounds
;
_journal_name_full 'Journal of the American Chemical Society'
_journal_page_first 9249
_journal_page_last 9256
_journal_paper_doi 10.1021/ja0266464
_journal_volume 124
_journal_year 2002
_chemical_formula_sum 'C28 H48 Cl Mo2 N12'
_chemical_formula_weight 780.11
_chemical_name_systematic
; 
 ? 
;
_space_group_IT_number 85
_symmetry_cell_setting tetragonal
_symmetry_space_group_name_Hall '-P 4a'
_symmetry_space_group_name_H-M 'P 4/n :2'
_atom_sites_solution_hydrogens geom
_atom_sites_solution_primary direct
_atom_sites_solution_secondary difmap
_audit_creation_method SHELXL
_cell_angle_alpha 90.00
_cell_angle_beta 90.00
_cell_angle_gamma 90.00
_cell_formula_units_Z 2
_cell_length_a 13.561(11)
_cell_length_b 13.561(11)
_cell_length_c 8.5330(3)
_cell_measurement_reflns_used 198
_cell_measurement_temperature 213(2)
_cell_measurement_theta_max 20.8
_cell_measurement_theta_min 9.2
_cell_volume 1569.2(18)
_computing_cell_refinement MADNES
_computing_data_collection MADNES
_computing_data_reduction PROCOR
_computing_molecular_graphics 'XP (SIEMENS, 1996)'
_computing_publication_material 'CIFTAB (SHELDRICK, 1993)'
_computing_structure_refinement 'SHELXL-93 (Sheldrick, 1993)'
_computing_structure_solution 'SHELXS-86 (Sheldrick, 1990)'
_diffrn_ambient_temperature 213(2)
_diffrn_measurement_device 'Nonius FAST area detector'
_diffrn_measurement_method 'Ellipsoid-mask fitting'
_diffrn_radiation_monochromator graphite
_diffrn_radiation_source 'fine-focus sealed tube'
_diffrn_radiation_type MoK\a
_diffrn_radiation_wavelength 0.71073
_diffrn_reflns_av_R_equivalents 0.0494
_diffrn_reflns_av_sigmaI/netI 0.0343
_diffrn_reflns_limit_h_max 14
_diffrn_reflns_limit_h_min -8
_diffrn_reflns_limit_k_max 14
_diffrn_reflns_limit_k_min -14
_diffrn_reflns_limit_l_max 6
_diffrn_reflns_limit_l_min -9
_diffrn_reflns_number 3778
_diffrn_reflns_theta_max 22.48
_diffrn_reflns_theta_min 2.82
_diffrn_standards_number 'none (area detector data)'
_exptl_absorpt_coefficient_mu 0.926
_exptl_absorpt_correction_T_max 0.947
_exptl_absorpt_correction_T_min 0.846
_exptl_absorpt_correction_type multi-scan
_exptl_crystal_colour yellow-orange
_exptl_crystal_density_diffrn 1.651
_exptl_crystal_description block
_exptl_crystal_F_000 802
_exptl_crystal_size_max 0.1
_exptl_crystal_size_mid 0.08
_exptl_crystal_size_min 0.06
_refine_diff_density_max 1.124
_refine_diff_density_min -0.398
_refine_diff_density_rms 0.104
_refine_ls_extinction_method none
_refine_ls_goodness_of_fit_all 1.213
_refine_ls_goodness_of_fit_obs 1.221
_refine_ls_hydrogen_treatment noref
_refine_ls_matrix_type full
_refine_ls_number_parameters 100
_refine_ls_number_reflns 1012
_refine_ls_number_restraints 0
_refine_ls_restrained_S_all 1.261
_refine_ls_restrained_S_obs 1.221
_refine_ls_R_factor_all 0.0639
_refine_ls_R_factor_obs 0.0531
_refine_ls_shift/esd_max 0.000
_refine_ls_shift/esd_mean 0.000
_refine_ls_structure_factor_coef Fsqd
_refine_ls_weighting_details 'w=1/[\s^2^(Fo^2^)+(0.0054P)^2^+13.7495P] where P=(Fo^2^+2Fc^2^)/3'
_refine_ls_weighting_scheme calc
_refine_ls_wR_factor_all 0.1128
_refine_ls_wR_factor_obs 0.1032
_reflns_number_observed 894
_reflns_number_total 1016
_reflns_observed_criterion >2sigma(I)
_cod_data_source_file ja0266464_s2_2.cif
_cod_data_source_block compound2
_cod_depositor_comments
;
The following automatic conversions were performed:

'_refine_ls_weighting_scheme' value 'calc
w=1/[\s^2^(Fo^2^)+(0.0054P)^2^+13.7495P] where P=(Fo^2^+2Fc^2^)/3'
was changed to 'calc'. New tag '_refine_ls_weighting_details' was
created. The value of the new tag was set to
'w=1/[\s^2^(Fo^2^)+(0.0054P)^2^+13.7495P] where P=(Fo^2^+2Fc^2^)/3'.

Automatic conversion script
Id: cif_fix_values 3143 2015-03-26 13:38:13Z robertas 
;
_cod_original_cell_volume 1569.1(18)
_cod_original_sg_symbol_H-M 'P 4/n'
_cod_database_code 4115009

loop_
_symmetry_equiv_pos_as_xyz
'x, y, z'
'-x+1/2, -y+1/2, z'
'-y+1/2, x, z'
'y, -x+1/2, z'
'-x, -y, -z'
'x-1/2, y-1/2, -z'
'y-1/2, -x, -z'
'-y, x-1/2, -z'

loop_
_atom_site_aniso_label
_atom_site_aniso_U_11
_atom_site_aniso_U_22
_atom_site_aniso_U_33
_atom_site_aniso_U_23
_atom_site_aniso_U_13
_atom_site_aniso_U_12
Mo1 0.0210(5) 0.0210(5) 0.0163(8) 0.000 0.000 0.000
Mo2 0.0216(5) 0.0216(5) 0.0188(8) 0.000 0.000 0.000
N11 0.027(3) 0.022(3) 0.012(3) -0.002(3) 0.003(3) -0.003(3)
N12 0.030(4) 0.017(3) 0.026(4) 0.000(3) 0.008(3) 0.006(3)
C17 0.017(4) 0.013(4) 0.040(5) 0.012(4) 0.003(4) 0.002(3)
N13 0.035(4) 0.021(3) 0.025(4) -0.003(3) -0.004(3) 0.003(3)
C16 0.055(5) 0.041(5) 0.017(5) -0.004(4) 0.006(4) 0.009(4)
C11 0.036(4) 0.026(4) 0.015(4) 0.005(3) 0.001(3) -0.003(3)
C12 0.045(5) 0.044(5) 0.016(4) 0.007(4) 0.000(4) 0.007(4)
C13 0.050(5) 0.033(5) 0.024(5) 0.010(4) -0.001(4) 0.012(4)
C15 0.039(5) 0.044(5) 0.029(5) -0.014(4) -0.005(4) 0.004(4)
C14 0.062(6) 0.017(4) 0.030(5) -0.001(4) 0.005(4) -0.002(4)
Cl1 0.0294(13) 0.0294(13) 0.065(3) 0.000 0.000 0.000

loop_
_atom_site_label
_atom_site_type_symbol
_atom_site_fract_x
_atom_site_fract_y
_atom_site_fract_z
_atom_site_U_iso_or_equiv
_atom_site_thermal_displace_type
_atom_site_occupancy
_atom_site_calc_flag
_atom_site_refinement_flags
Mo1 Mo 0.2500 0.2500 0.00817(15) 0.0194(4) Uani 1 d S
Mo2 Mo 0.2500 0.2500 -0.2412(2) 0.0207(4) Uani 1 d S
N11 N 0.3041(4) 0.1033(4) 0.0200(7) 0.0203(14) Uani 1 d .
N12 N 0.3028(4) 0.1015(4) -0.2505(7) 0.0243(15) Uani 1 d .
C17 C 0.3177(5) 0.0542(5) -0.1147(10) 0.023(2) Uani 1 d .
N13 N 0.3461(4) -0.0444(4) -0.1146(8) 0.0267(15) Uani 1 d .
C16 C 0.3284(6) 0.0496(6) -0.3914(10) 0.038(2) Uani 1 d .
H16A H 0.4002(6) 0.0500(6) -0.4043(10) 0.045 Uiso 1 calc R
H16B H 0.2993(6) 0.0834(6) -0.4817(10) 0.045 Uiso 1 calc R
C11 C 0.3157(6) 0.0498(5) 0.1660(9) 0.026(2) Uani 1 d .
H11A H 0.2539(6) 0.0158(5) 0.1909(9) 0.031 Uiso 1 calc R
H11B H 0.3293(6) 0.0968(5) 0.2507(9) 0.031 Uiso 1 calc R
C12 C 0.3971(6) -0.0236(6) 0.1580(9) 0.035(2) Uani 1 d .
H12A H 0.4013(6) -0.0595(6) 0.2574(9) 0.042 Uiso 1 calc R
H12B H 0.4599(6) 0.0104(6) 0.1408(9) 0.042 Uiso 1 calc R
C13 C 0.3783(6) -0.0946(6) 0.0267(9) 0.036(2) Uani 1 d .
H13A H 0.4389(6) -0.1314(6) 0.0044(9) 0.043 Uiso 1 calc R
H13B H 0.3277(6) -0.1420(6) 0.0590(9) 0.043 Uiso 1 calc R
C15 C 0.2924(6) -0.0551(6) -0.3870(10) 0.037(2) Uani 1 d .
H15A H 0.2208(6) -0.0566(6) -0.3717(10) 0.045 Uiso 1 calc R
H15B H 0.3078(6) -0.0884(6) -0.4860(10) 0.045 Uiso 1 calc R
C14 C 0.3424(7) -0.1053(5) -0.2556(9) 0.036(2) Uani 1 d .
H14A H 0.3075(7) -0.1668(5) -0.2318(9) 0.044 Uiso 1 calc R
H14B H 0.4098(7) -0.1223(5) -0.2872(9) 0.044 Uiso 1 calc R
Cl1 Cl 0.2500 0.2500 -0.6034(6) 0.0413(11) Uani 1 d S

loop_
_atom_type_symbol
_atom_type_description
_atom_type_scat_dispersion_real
_atom_type_scat_dispersion_imag
_atom_type_scat_source
C C 0.0033 0.0016 'International Tables Vol C Tables 4.2.6.8 and 6.1.1.4'
H H 0.0000 0.0000 'International Tables Vol C Tables 4.2.6.8 and 6.1.1.4'
N N 0.0061 0.0033 'International Tables Vol C Tables 4.2.6.8 and 6.1.1.4'
Cl Cl 0.1484 0.1585 'International Tables Vol C Tables 4.2.6.8 and 6.1.1.4'
Mo Mo -1.6832 0.6857 'International Tables Vol C Tables 4.2.6.8 and 6.1.1.4'

loop_
_geom_angle_atom_site_label_1
_geom_angle_atom_site_label_2
_geom_angle_atom_site_label_3
_geom_angle
_geom_angle_site_symmetry_1
_geom_angle_site_symmetry_3
_geom_angle_publ_flag
N11 Mo1 N11 89.87(2) . 4 y
N11 Mo1 N11 89.87(2) . 3 ?
N11 Mo1 N11 174.5(3) 4 3 ?
N11 Mo1 N11 174.5(3) . 2 y
N11 Mo1 N11 89.87(2) 4 2 ?
N11 Mo1 N11 89.87(2) 3 2 ?
N11 Mo1 Mo2 92.7(2) . . y
N11 Mo1 Mo2 92.7(2) 4 . ?
N11 Mo1 Mo2 92.7(2) 3 . ?
N11 Mo1 Mo2 92.7(2) 2 . ?
Mo1 Mo2 N12 92.1(2) . 4 ?
Mo1 Mo2 N12 92.1(2) . . y
N12 Mo2 N12 89.921(13) 4 . ?
Mo1 Mo2 N12 92.1(2) . 3 ?
N12 Mo2 N12 175.8(3) 4 3 ?
N12 Mo2 N12 89.922(13) . 3 y
Mo1 Mo2 N12 92.1(2) . 2 y
N12 Mo2 N12 89.922(13) 4 2 ?
N12 Mo2 N12 175.8(3) . 2 y
N12 Mo2 N12 89.921(13) 3 2 y
Mo1 Mo2 Cl1 180.0 . . ?
N12 Mo2 Cl1 87.9(2) 4 . y
N12 Mo2 Cl1 87.9(2) . . ?
N12 Mo2 Cl1 87.9(2) 3 . ?
N12 Mo2 Cl1 87.9(2) 2 . ?
C17 N11 C11 118.2(6) . . ?
C17 N11 Mo1 118.2(5) . . ?
C11 N11 Mo1 123.2(5) . . ?
C17 N12 C16 116.9(6) . . ?
C17 N12 Mo2 118.0(5) . . ?
C16 N12 Mo2 125.0(5) . . ?
N12 C17 N11 118.9(6) . . y
N12 C17 N13 120.1(7) . . ?
N11 C17 N13 121.0(7) . . ?
C17 N13 C13 122.3(6) . . ?
C17 N13 C14 122.2(6) . . ?
C13 N13 C14 115.4(6) . . ?
N12 C16 C15 111.3(7) . . ?
N11 C11 C12 112.1(6) . . ?
C11 C12 C13 109.8(7) . . ?
N13 C13 C12 111.7(6) . . ?
C14 C15 C16 107.8(7) . . ?
N13 C14 C15 112.4(6) . . ?
Mo2 Cl1 Mo1 180.0 . 1_554 ?

loop_
_geom_bond_atom_site_label_1
_geom_bond_atom_site_label_2
_geom_bond_distance
_geom_bond_site_symmetry_2
_geom_bond_publ_flag
Mo1 Mo2 2.128(2) . y
Mo1 N11 2.122(6) . y
Mo1 N11 2.122(6) 4 ?
Mo1 N11 2.122(6) 3 ?
Mo1 N11 2.123(6) 2 ?
Mo2 N12 2.139(6) 4 ?
Mo2 N12 2.139(6) . y
Mo2 N12 2.139(6) 3 ?
Mo2 N12 2.139(6) 2 ?
Mo2 Cl1 3.091(6) . y
N11 C17 1.341(10) . ?
N11 C11 1.450(9) . ?
N12 C17 1.340(10) . ?
N12 C16 1.436(10) . ?
C17 N13 1.392(8) . ?
N13 C13 1.451(10) . ?
N13 C14 1.460(10) . ?
C16 C15 1.502(11) . ?
C11 C12 1.487(11) . ?
C12 C13 1.499(11) . ?
C15 C14 1.477(12) . ?
Cl1 Mo1 3.314(6) 1_554 y
